data_4325906
loop_
_publ_author_name
'Curtis M. Zaleski'
'Choong-Sun Lim'
'Annabel D. Cutland-Van Noord'
'Jeff W. Kampf'
'Vincent L. Pecoraro'

_publ_section_title
;
 Effects of the Central Lanthanide Ion Crystal Radius on the
 15-MCCuII(N)pheHA-5 Structure
;
_journal_name_full 'Inorganic Chemistry'
_journal_page_first 7707
_journal_page_last 7717
_journal_paper_doi 10.1021/ic200740h
_journal_volume 50
_journal_year 2011
_chemical_absolute_configuration ad
_chemical_formula_sum 'C90 H121 Cu10 Dy2 N25 O46'
_chemical_formula_weight 3249.52
_chemical_name_systematic
;
 ?
;
_space_group_IT_number 18
_symmetry_cell_setting orthorhombic
_symmetry_space_group_name_Hall 'P 2 2ab'
_symmetry_space_group_name_H-M 'P 21 21 2'
_atom_sites_solution_hydrogens geom
_atom_sites_solution_primary direct
_atom_sites_solution_secondary difmap
_audit_creation_method SHELXL-97
_cell_angle_alpha 90.00
_cell_angle_beta 90.00
_cell_angle_gamma 90.00
_cell_formula_units_Z 4
_cell_length_a 24.632(4)
_cell_length_b 35.158(7)
_cell_length_c 14.721(2)
_cell_measurement_reflns_used 6230
_cell_measurement_temperature 118(2)
_cell_measurement_theta_max 23.23
_cell_measurement_theta_min 2.84
_cell_volume 12749(4)
_computing_cell_refinement 'Bruker SMART'
_computing_data_collection 'Bruker SMART'
_computing_data_reduction 'Bruker SHELXTL'
_computing_molecular_graphics 'Bruker SHELXTL'
_computing_publication_material 'Bruker SHELXTL'
_computing_structure_refinement 'Bruker SHELXTL'
_computing_structure_solution 'Bruker SHELXTL'
_diffrn_ambient_temperature 118(2)
_diffrn_measured_fraction_theta_full 0.997
_diffrn_measured_fraction_theta_max 0.997
_diffrn_measurement_device_type 'CCD area detector'
_diffrn_measurement_method 'phi and omega scans'
_diffrn_radiation_monochromator graphite
_diffrn_radiation_source 'fine-focus sealed tube'
_diffrn_radiation_type MoK\a
_diffrn_radiation_wavelength 0.71073
_diffrn_reflns_av_R_equivalents 0.0582
_diffrn_reflns_av_sigmaI/netI 0.0475
_diffrn_reflns_limit_h_max 27
_diffrn_reflns_limit_h_min -27
_diffrn_reflns_limit_k_max 39
_diffrn_reflns_limit_k_min -39
_diffrn_reflns_limit_l_max 16
_diffrn_reflns_limit_l_min -16
_diffrn_reflns_number 81340
_diffrn_reflns_theta_full 23.30
_diffrn_reflns_theta_max 23.30
_diffrn_reflns_theta_min 2.70
_exptl_absorpt_coefficient_mu 2.877
_exptl_absorpt_correction_T_max 0.8463
_exptl_absorpt_correction_T_min 0.5969
_exptl_absorpt_correction_type multi-scan
_exptl_absorpt_process_details
;
  Blessing, R. Acta Cryst. (1995) A51 33-38.
  Sheldrick, G.  SADABS (Version 2.10) Bruker/Siemens area
  detector absorption and other corrections, University of
  Gottingen, Germany 2003.
;
_exptl_crystal_colour blue
_exptl_crystal_density_diffrn 1.693
_exptl_crystal_description plate
_exptl_crystal_F_000 6504
_exptl_crystal_size_max 0.20
_exptl_crystal_size_mid 0.16
_exptl_crystal_size_min 0.06
_refine_diff_density_max 1.022
_refine_diff_density_min -1.155
_refine_diff_density_rms 0.135
_refine_ls_abs_structure_details 'Flack H D (1983), Acta Cryst. A39, 876-881'
_refine_ls_abs_structure_Flack -0.009(14)
_refine_ls_extinction_method none
_refine_ls_goodness_of_fit_ref 1.054
_refine_ls_hydrogen_treatment mixed
_refine_ls_matrix_type full
_refine_ls_number_parameters 1624
_refine_ls_number_reflns 18368
_refine_ls_number_restraints 0
_refine_ls_restrained_S_all 1.054
_refine_ls_R_factor_all 0.0773
_refine_ls_R_factor_gt 0.0573
_refine_ls_shift/su_max 0.005
_refine_ls_shift/su_mean 0.001
_refine_ls_structure_factor_coef Fsqd
_refine_ls_weighting_details 'calc w=1/[\s^2^(Fo^2^)+(0.0895P)^2^+47.1506P] where P=(Fo^2^+2Fc^2^)/3'
_refine_ls_weighting_scheme calc
_refine_ls_wR_factor_gt 0.1476
_refine_ls_wR_factor_ref 0.1616
_reflns_number_gt 14899
_reflns_number_total 18368
_reflns_threshold_expression >2sigma(I)
_cod_data_source_file ic200740h_si_001_10.cif
_cod_data_source_block Dy-2
_cod_original_cell_volume 12748(4)
_cod_database_code 4325906

loop_
_symmetry_equiv_pos_as_xyz
'x, y, z'
'-x, -y, z'
'-x+1/2, y+1/2, -z'
'x+1/2, -y+1/2, -z'

loop_
_atom_site_label
_atom_site_type_symbol
_atom_site_fract_x
_atom_site_fract_y
_atom_site_fract_z
_atom_site_U_iso_or_equiv
_atom_site_adp_type
_atom_site_occupancy
_atom_site_symmetry_multiplicity
_atom_site_calc_flag
_atom_site_refinement_flags
Dy1 Dy 0.518382(12) 0.093576(10) 0.84934(3) 0.05611(10) Uani 1 1 d .
Dy2 Dy 0.594165(12) 0.401169(10) 0.60588(3) 0.04991(9) Uani 1 1 d .
Cu1 Cu 0.38670(3) 0.09931(3) 0.99281(6) 0.0515(2) Uani 1 1 d .
Cu2 Cu 0.39791(3) 0.10922(3) 0.68449(6) 0.0543(3) Uani 1 1 d .
Cu3 Cu 0.57270(4) 0.08542(4) 0.60282(9) 0.0988(4) Uani 1 1 d .
Cu4 Cu 0.67297(4) 0.07146(3) 0.86295(11) 0.0971(4) Uani 1 1 d .
Cu5 Cu 0.55780(3) 0.08205(3) 1.10246(8) 0.0720(3) Uani 1 1 d .
Cu6 Cu 0.44701(4) 0.44054(3) 0.58691(8) 0.0779(3) Uani 1 1 d .
Cu7 Cu 0.54566(4) 0.38870(3) 0.35735(8) 0.0707(3) Uani 1 1 d .
Cu8 Cu 0.71288(3) 0.36391(3) 0.46624(6) 0.0465(2) Uani 1 1 d .
Cu9 Cu 0.72396(3) 0.41614(3) 0.75131(6) 0.0579(3) Uani 1 1 d .
Cu10 Cu 0.54888(3) 0.43108(3) 0.84414(7) 0.0577(3) Uani 1 1 d .
O1 O 0.33078(19) 0.12342(15) 0.7423(3) 0.0542(15) Uani 1 1 d .
O2 O 0.42532(17) 0.09862(14) 0.8046(3) 0.0529(13) Uani 1 1 d .
O3 O 0.5226(2) 0.1034(2) 0.5121(4) 0.092(2) Uani 1 1 d .
O4 O 0.51455(18) 0.09414(16) 0.6860(4) 0.0669(16) Uani 1 1 d .
O5 O 0.7089(2) 0.07064(19) 0.7441(6) 0.112(3) Uani 1 1 d .
O6 O 0.60681(19) 0.07369(18) 0.7904(5) 0.085(2) Uani 1 1 d .
O7 O 0.6353(2) 0.0838(2) 1.1251(5) 0.096(2) Uani 1 1 d .
O8 O 0.57672(18) 0.08393(15) 0.9751(4) 0.0667(18) Uani 1 1 d .
O9 O 0.39808(16) 0.10277(15) 1.1238(3) 0.0523(14) Uani 1 1 d .
O10 O 0.46401(17) 0.09057(15) 0.9848(4) 0.0568(15) Uani 1 1 d .
O11 O 0.4117(2) 0.42972(18) 0.4723(5) 0.092(2) Uani 1 1 d .
O12 O 0.50876(18) 0.41516(14) 0.5360(4) 0.0605(16) Uani 1 1 d .
O13 O 0.5943(2) 0.35967(17) 0.2828(4) 0.0701(17) Uani 1 1 d .
O14 O 0.5992(2) 0.38374(16) 0.4513(4) 0.0649(16) Uani 1 1 d .
O15 O 0.77860(19) 0.35860(15) 0.5364(3) 0.0528(14) Uani 1 1 d .
O16 O 0.68848(16) 0.39446(14) 0.5664(3) 0.0458(13) Uani 1 1 d .
O17 O 0.70926(18) 0.4188(2) 0.8818(4) 0.093(2) Uani 1 1 d .
O18 O 0.64622(17) 0.41572(16) 0.7378(4) 0.0644(16) Uani 1 1 d .
O19 O 0.4746(2) 0.45007(16) 0.8515(4) 0.0697(17) Uani 1 1 d .
O20 O 0.53813(17) 0.43510(15) 0.7143(4) 0.0613(16) Uani 1 1 d .
O80 O 0.1967(4) -0.0053(3) 1.0617(8) 0.062(3) Uani 0.50 1 d P
O81 O 0.2537(4) 0.0297(3) 0.9107(6) 0.054(3) Uani 0.50 1 d P
O82 O 0.3566(8) 0.0049(3) 0.8378(9) 0.126(7) Uani 0.50 1 d P
O83 O 0.3683(3) 0.4286(3) 1.0864(9) 0.076(4) Uani 0.50 1 d P
O84 O 0.4231(5) 0.4839(3) 0.9954(8) 0.111(4) Uani 0.50 1 d PU
O85 O 0.6839(4) 0.5450(4) 0.4197(10) 0.103(4) Uani 0.50 1 d P
O86 O 0.7165(3) 0.4823(2) 0.5041(5) 0.098(2) Uani 1 1 d .
O87 O 0.4644(4) 0.3805(3) 1.0627(6) 0.071(3) Uani 0.50 1 d P
O88 O 0.6594(5) 0.0832(4) 1.3131(7) 0.085(4) Uani 0.50 1 d P
O89 O 0.8148(4) 0.0433(3) 0.7643(8) 0.081(3) Uani 0.50 1 d P
O90 O 0.5186(2) 0.3618(2) 0.8672(5) 0.104(2) Uani 1 1 d .
O100 O 0.5755(2) 0.14908(16) 0.8251(5) 0.081(2) Uani 1 1 d .
O101 O 0.4969(2) 0.16004(17) 0.8764(6) 0.099(2) Uani 1 1 d .
O102 O 0.5494(2) 0.20738(14) 0.8501(4) 0.0627(16) Uani 1 1 d .
O103 O 0.5042(2) 0.03129(11) 0.8437(3) 0.0561(14) Uani 1 1 d .
N101 N 0.5000 0.0000 0.8889(4) 0.110(11) Uani 0.50 2 d .
O104 O 0.5000 0.0000 0.9769(5) 0.124(13) Uani 0.50 2 d .
O105 O 0.5000 0.5000 0.50916(5) 0.095(3) Uani 1 2 d .
N103 N 0.5000 0.5000 0.42153(6) 0.111(5) Uani 1 2 d .
O106 O 0.54930(3) 0.48928(9) 0.4067(4) 0.073(3) Uani 0.50 1 d P
N104 N 0.8713(3) 0.47491(18) 0.5781(3) 0.121(4) Uani 1 1 d .
O108 O 0.8864(5) 0.4925(3) 0.6543(4) 0.303(13) Uani 1 1 d .
O109 O 0.8415(4) 0.44350(19) 0.5814(6) 0.175(6) Uani 1 1 d .
O107 O 0.8861(5) 0.4893(2) 0.4970(4) 0.202(6) Uani 1 1 d .
O200 O 0.6170(3) 0.33467(19) 0.6237(6) 0.118(3) Uani 1 1 d .
O201 O 0.5459(2) 0.3534(2) 0.6875(7) 0.123(3) Uani 1 1 d .
O202 O 0.5667(4) 0.2886(3) 0.6984(7) 0.154(4) Uani 1 1 d .
O203 O 0.6114(2) 0.46225(14) 0.5462(4) 0.0657(17) Uani 1 1 d .
H20A H 0.5894 0.4668 0.5040 0.099 Uiso 1 1 calc R
O204 O 0.5000 0.0000 0.2714(18) 0.129(5) Uani 0.50 2 d SP
O205 O 0.4056(12) -0.0012(9) 0.173(2) 0.233(6) Uani 0.50 1 d P
O206 O 0.7295(5) 0.4872(3) 0.7033(9) 0.086(4) Uani 0.50 1 d P
O207 O 0.5350(11) 0.4759(8) 1.160(2) 0.209(6) Uani 0.50 1 d P
O208 O 0.5911(8) 0.0755(6) 1.3751(13) 0.146(5) Uani 0.50 1 d P
O303 O 0.7633(4) 0.46554(19) 0.2944(9) 0.111(4) Uani 0.50 1 d P
N300 N 0.7431(3) 0.4318(2) 0.3105(5) 0.119(8) Uani 0.50 1 d P
O301 O 0.7054(3) 0.4152(2) 0.2638(7) 0.083(4) Uani 0.50 1 d P
O302 O 0.7543(2) 0.42134(17) 0.3931(4) 0.0761(19) Uani 1 1 d .
O400 O 0.3586(4) 0.0429(3) 0.6692(7) 0.055(3) Uani 0.50 1 d P
O401 O 0.3678(4) 0.0302(3) 1.0150(8) 0.057(3) Uani 0.50 1 d P
N1 N 0.3070(2) 0.1084(2) 0.9851(4) 0.071(2) Uani 1 1 d .
H1A H 0.2888 0.0859 0.9942 0.085 Uiso 1 1 calc R
H1B H 0.2967 0.1250 1.0303 0.085 Uiso 1 1 calc R
N2 N 0.3829(2) 0.10498(18) 0.8664(4) 0.0513(17) Uani 1 1 d .
N3 N 0.3773(2) 0.1133(2) 0.5536(4) 0.068(2) Uani 1 1 d .
H3A H 0.3628 0.0906 0.5340 0.082 Uiso 1 1 calc R
H3B H 0.3515 0.1320 0.5463 0.082 Uiso 1 1 calc R
N4 N 0.4692(2) 0.10345(18) 0.6376(4) 0.0597(19) Uani 1 1 d .
N5 N 0.6358(3) 0.0724(3) 0.5247(7) 0.119(3) Uani 1 1 d .
H5A H 0.6318 0.0482 0.5017 0.143 Uiso 1 1 calc R
H5B H 0.6382 0.0891 0.4769 0.143 Uiso 1 1 calc R
N6 N 0.6201(3) 0.0737(2) 0.6974(6) 0.084(2) Uani 1 1 d .
N7 N 0.7347(3) 0.0627(2) 0.9488(7) 0.109(4) Uani 1 1 d .
H7A H 0.7420 0.0371 0.9529 0.131 Uiso 1 1 calc R
H7B H 0.7653 0.0748 0.9277 0.131 Uiso 1 1 calc R
N8 N 0.6339(2) 0.0797(2) 0.9697(6) 0.077(2) Uani 1 1 d .
N9 N 0.5266(2) 0.0754(2) 1.2277(5) 0.071(2) Uani 1 1 d .
H9A H 0.5231 0.0499 1.2407 0.085 Uiso 1 1 calc R
H9B H 0.5495 0.0860 1.2701 0.085 Uiso 1 1 calc R
N10 N 0.4831(2) 0.08789(16) 1.0737(4) 0.0499(17) Uani 1 1 d .
N11 N 0.4868(3) 0.4036(3) 0.2690(6) 0.093(3) Uani 1 1 d .
H11A H 0.4946 0.4269 0.2436 0.111 Uiso 1 1 calc R
H11B H 0.4844 0.3859 0.2231 0.111 Uiso 1 1 calc R
N12 N 0.4979(2) 0.4095(2) 0.4443(5) 0.072(2) Uani 1 1 d .
N13 N 0.7310(2) 0.33492(17) 0.3496(4) 0.0526(17) Uani 1 1 d .
H13A H 0.7559 0.3484 0.3162 0.063 Uiso 1 1 calc R
H13B H 0.7460 0.3117 0.3639 0.063 Uiso 1 1 calc R
N14 N 0.6432(2) 0.3642(2) 0.4146(4) 0.0579(19) Uani 1 1 d .
N15 N 0.8057(2) 0.40824(18) 0.7460(4) 0.0503(17) Uani 1 1 d .
H15A H 0.8226 0.4291 0.7210 0.060 Uiso 1 1 calc R
H15B H 0.8196 0.4040 0.8030 0.060 Uiso 1 1 calc R
N16 N 0.7292(2) 0.39573(17) 0.6334(4) 0.0508(17) Uani 1 1 d .
N17 N 0.5702(3) 0.4280(2) 0.9733(5) 0.080(2) Uani 1 1 d .
H17A H 0.5586 0.4498 1.0021 0.096 Uiso 1 1 calc R
H17B H 0.5523 0.4079 0.9994 0.096 Uiso 1 1 calc R
N18 N 0.6225(2) 0.4206(2) 0.8223(4) 0.064(2) Uani 1 1 d .
N19 N 0.3894(3) 0.4690(2) 0.6556(5) 0.114(3) Uani 1 1 d .
H19A H 0.3908 0.4945 0.6409 0.137 Uiso 1 1 calc R
H19B H 0.3556 0.4599 0.6400 0.137 Uiso 1 1 calc R
N20 N 0.4844(2) 0.4455(2) 0.6979(5) 0.068(2) Uani 1 1 d .
N100 N 0.5405(2) 0.17378(17) 0.8511(4) 0.0492(17) Uani 1 1 d .
N200 N 0.5765(3) 0.3267(2) 0.6681(6) 0.090(3) Uani 1 1 d .
C1 C 0.3382(3) 0.1171(2) 0.8270(5) 0.051(2) Uani 1 1 d .
C2 C 0.2913(3) 0.1246(2) 0.8946(5) 0.053(2) Uani 1 1 d .
H2 H 0.2580 0.1112 0.8725 0.064 Uiso 1 1 calc R
C3 C 0.2794(3) 0.1665(2) 0.9004(5) 0.052(2) Uani 1 1 d .
H3C H 0.2438 0.1699 0.9304 0.062 Uiso 1 1 calc R
H3D H 0.2762 0.1767 0.8379 0.062 Uiso 1 1 calc R
C4 C 0.3219(3) 0.1903(2) 0.9520(4) 0.051(2) Uani 1 1 d .
C5 C 0.3069(4) 0.2086(2) 1.0339(5) 0.066(3) Uani 1 1 d .
H5 H 0.2715 0.2047 1.0577 0.079 Uiso 1 1 calc R
C6 C 0.3425(4) 0.2317(3) 1.0796(5) 0.070(3) Uani 1 1 d .
H6 H 0.3326 0.2427 1.1362 0.084 Uiso 1 1 calc R
C7 C 0.3931(4) 0.2386(3) 1.0417(6) 0.074(3) Uani 1 1 d .
H7 H 0.4174 0.2560 1.0699 0.088 Uiso 1 1 calc R
C8 C 0.4079(3) 0.2201(2) 0.9621(6) 0.065(3) Uani 1 1 d .
H8 H 0.4434 0.2231 0.9378 0.078 Uiso 1 1 calc R
C9 C 0.3710(3) 0.1974(2) 0.9193(5) 0.055(2) Uani 1 1 d .
H9 H 0.3810 0.1861 0.8632 0.066 Uiso 1 1 calc R
C10 C 0.4769(3) 0.1076(3) 0.5529(5) 0.086(3) Uani 1 1 d .
C11 C 0.4273(3) 0.1228(3) 0.4983(5) 0.082(3) Uani 1 1 d .
H11 H 0.4253 0.1091 0.4390 0.098 Uiso 1 1 calc R
C12 C 0.4314(4) 0.1646(3) 0.4800(6) 0.078(3) Uani 1 1 d .
H12A H 0.4680 0.1700 0.4550 0.094 Uiso 1 1 calc R
H12B H 0.4045 0.1714 0.4328 0.094 Uiso 1 1 calc R
C13 C 0.4227(4) 0.1889(3) 0.5583(6) 0.073(3) Uani 1 1 d .
C14 C 0.3705(4) 0.2059(3) 0.5750(7) 0.083(3) Uani 1 1 d .
H14 H 0.3412 0.2002 0.5351 0.099 Uiso 1 1 calc R
C15 C 0.3617(5) 0.2297(3) 0.6465(8) 0.104(4) Uani 1 1 d .
H15 H 0.3276 0.2421 0.6523 0.125 Uiso 1 1 calc R
C16 C 0.4001(6) 0.2360(3) 0.7083(7) 0.106(4) Uani 1 1 d .
H16 H 0.3920 0.2505 0.7610 0.128 Uiso 1 1 calc R
C17 C 0.4487(5) 0.2222(3) 0.6965(7) 0.101(4) Uani 1 1 d .
H17 H 0.4762 0.2291 0.7388 0.121 Uiso 1 1 calc R
C18 C 0.4630(4) 0.1974(3) 0.6241(7) 0.081(3) Uani 1 1 d .
H18 H 0.4984 0.1869 0.6198 0.097 Uiso 1 1 calc R
C19 C 0.6731(4) 0.0725(3) 0.6846(8) 0.102(4) Uani 1 1 d .
C20 C 0.6886(4) 0.0747(3) 0.5844(9) 0.116(4) Uani 1 1 d .
H20 H 0.7129 0.0529 0.5690 0.140 Uiso 1 1 calc R
C21 C 0.7180(4) 0.1117(3) 0.5657(8) 0.126(4) Uani 1 1 d .
H21A H 0.7384 0.1093 0.5080 0.151 Uiso 1 1 calc R
H21B H 0.7446 0.1163 0.6149 0.151 Uiso 1 1 calc R
C22 C 0.6792(4) 0.1462(3) 0.5591(7) 0.086(3) Uani 1 1 d .
C23 C 0.6591(3) 0.1606(2) 0.6376(6) 0.065(3) Uani 1 1 d .
H23 H 0.6687 0.1497 0.6944 0.078 Uiso 1 1 calc R
C24 C 0.6247(4) 0.1911(3) 0.6337(8) 0.098(4) Uani 1 1 d .
H24 H 0.6115 0.2017 0.6888 0.117 Uiso 1 1 calc R
C25 C 0.6078(4) 0.2078(3) 0.5485(8) 0.095(4) Uani 1 1 d .
H25 H 0.5829 0.2283 0.5440 0.114 Uiso 1 1 calc R
C26 C 0.6321(5) 0.1904(4) 0.4736(7) 0.125(5) Uani 1 1 d .
H26 H 0.6233 0.2008 0.4159 0.150 Uiso 1 1 calc R
C27 C 0.6656(5) 0.1615(4) 0.4731(9) 0.122(5) Uani 1 1 d .
H27 H 0.6801 0.1515 0.4183 0.146 Uiso 1 1 calc R
C28 C 0.6595(3) 0.0799(2) 1.0465(8) 0.085(3) Uani 1 1 d .
C29 C 0.7194(3) 0.0783(3) 1.0422(9) 0.097(4) Uani 1 1 d .
H29 H 0.7326 0.0602 1.0897 0.117 Uiso 1 1 calc R
C30 C 0.7440(3) 0.1170(3) 1.0600(8) 0.095(4) Uani 1 1 d .
H30A H 0.7244 0.1290 1.1112 0.114 Uiso 1 1 calc R
H30B H 0.7823 0.1134 1.0791 0.114 Uiso 1 1 calc R
C31 C 0.7429(3) 0.1436(2) 0.9804(6) 0.059(2) Uani 1 1 d .
C32 C 0.6942(3) 0.1616(3) 0.9600(6) 0.070(3) Uani 1 1 d .
H32 H 0.6625 0.1561 0.9944 0.083 Uiso 1 1 calc R
C33 C 0.6918(3) 0.1887(2) 0.8862(6) 0.066(3) Uani 1 1 d .
H33 H 0.6584 0.2011 0.8736 0.079 Uiso 1 1 calc R
C34 C 0.7370(4) 0.1971(3) 0.8330(7) 0.080(3) Uani 1 1 d .
H34 H 0.7347 0.2147 0.7842 0.096 Uiso 1 1 calc R
C35 C 0.7854(4) 0.1789(3) 0.8536(9) 0.103(4) Uani 1 1 d .
H35 H 0.8171 0.1839 0.8189 0.124 Uiso 1 1 calc R
C36 C 0.7873(3) 0.1530(3) 0.9263(8) 0.093(4) Uani 1 1 d .
H36 H 0.8210 0.1411 0.9393 0.111 Uiso 1 1 calc R
C37 C 0.4499(2) 0.0935(2) 1.1374(5) 0.050(2) Uani 1 1 d .
C38 C 0.4725(3) 0.0942(3) 1.2318(6) 0.066(2) Uani 1 1 d .
H38 H 0.4481 0.0791 1.2725 0.079 Uiso 1 1 calc R
C39 C 0.4783(3) 0.1334(3) 1.2691(6) 0.072(3) Uani 1 1 d .
H39A H 0.4914 0.1315 1.3326 0.086 Uiso 1 1 calc R
H39B H 0.4420 0.1455 1.2706 0.086 Uiso 1 1 calc R
C40 C 0.5165(3) 0.1588(2) 1.2168(5) 0.052(2) Uani 1 1 d .
C41 C 0.5005(3) 0.1762(2) 1.1348(5) 0.061(2) Uani 1 1 d .
H41 H 0.4642 0.1738 1.1137 0.073 Uiso 1 1 calc R
C42 C 0.5379(3) 0.1968(3) 1.0853(6) 0.069(3) Uani 1 1 d .
H42 H 0.5269 0.2079 1.0295 0.082 Uiso 1 1 calc R
C43 C 0.5895(3) 0.2017(2) 1.1129(6) 0.067(3) Uani 1 1 d .
H43 H 0.6138 0.2172 1.0789 0.080 Uiso 1 1 calc R
C44 C 0.6059(3) 0.1846(3) 1.1889(7) 0.076(3) Uani 1 1 d .
H44 H 0.6424 0.1877 1.2080 0.091 Uiso 1 1 calc R
C45 C 0.5705(3) 0.1620(2) 1.2420(6) 0.061(2) Uani 1 1 d .
H45 H 0.5836 0.1491 1.2944 0.074 Uiso 1 1 calc R
C46 C 0.4494(4) 0.4149(3) 0.4202(7) 0.082(3) Uani 1 1 d .
C47 C 0.4351(4) 0.4055(3) 0.3191(8) 0.101(4) Uani 1 1 d .
H47 H 0.4124 0.4265 0.2935 0.121 Uiso 1 1 calc R
C48 C 0.4034(4) 0.3688(3) 0.3145(9) 0.117(4) Uani 1 1 d .
H48A H 0.3747 0.3695 0.3617 0.141 Uiso 1 1 calc R
H48B H 0.3851 0.3674 0.2547 0.141 Uiso 1 1 calc R
C49 C 0.4360(4) 0.3342(3) 0.3272(8) 0.096(3) Uani 1 1 d .
C50 C 0.4544(4) 0.3241(3) 0.4180(9) 0.109(4) Uani 1 1 d .
H50 H 0.4462 0.3401 0.4682 0.131 Uiso 1 1 calc R
C51 C 0.4846(5) 0.2903(3) 0.4308(9) 0.107(4) Uani 1 1 d .
H51 H 0.4935 0.2827 0.4909 0.128 Uiso 1 1 calc R
C52 C 0.5011(6) 0.2685(4) 0.3611(9) 0.126(5) Uani 1 1 d .
H52 H 0.5246 0.2474 0.3690 0.151 Uiso 1 1 calc R
C53 C 0.4819(5) 0.2790(3) 0.2791(11) 0.123(5) Uani 1 1 d .
H53 H 0.4893 0.2625 0.2295 0.148 Uiso 1 1 calc R
C54 C 0.4527(4) 0.3113(4) 0.2609(9) 0.117(4) Uani 1 1 d .
H54 H 0.4442 0.3174 0.1997 0.141 Uiso 1 1 calc R
C55 C 0.6371(3) 0.3537(2) 0.3323(5) 0.058(2) Uani 1 1 d .
C56 C 0.6812(3) 0.3293(2) 0.2956(5) 0.061(2) Uani 1 1 d .
H56 H 0.6887 0.3369 0.2313 0.073 Uiso 1 1 calc R
C57 C 0.6603(4) 0.2881(3) 0.2964(6) 0.073(3) Uani 1 1 d .
H57A H 0.6532 0.2805 0.3600 0.088 Uiso 1 1 calc R
H57B H 0.6253 0.2871 0.2632 0.088 Uiso 1 1 calc R
C58 C 0.6985(3) 0.2602(2) 0.2546(6) 0.059(2) Uani 1 1 d .
C59 C 0.7248(5) 0.2345(3) 0.3079(9) 0.121(4) Uani 1 1 d .
H59 H 0.7194 0.2338 0.3717 0.146 Uiso 1 1 calc R
C60 C 0.7621(5) 0.2076(4) 0.2629(11) 0.149(4) Uani 1 1 d .
H60 H 0.7824 0.1903 0.2992 0.179 Uiso 1 1 calc R
C61 C 0.7684(5) 0.2067(3) 0.1728(12) 0.132(3) Uani 1 1 d .
H61 H 0.7915 0.1885 0.1450 0.158 Uiso 1 1 calc R
C62 C 0.7412(4) 0.2322(3) 0.1223(8) 0.093(3) Uani 1 1 d .
H62 H 0.7460 0.2326 0.0583 0.112 Uiso 1 1 calc R
C63 C 0.7060(3) 0.2581(2) 0.1630(6) 0.061(2) Uani 1 1 d .
H63 H 0.6862 0.2751 0.1252 0.073 Uiso 1 1 calc R
C64 C 0.7724(3) 0.3766(2) 0.6123(5) 0.0463(19) Uani 1 1 d .
C65 C 0.8129(2) 0.3739(2) 0.6867(5) 0.045(2) Uani 1 1 d .
H65 H 0.8504 0.3737 0.6607 0.054 Uiso 1 1 calc R
C66 C 0.8043(3) 0.3385(2) 0.7457(5) 0.052(2) Uani 1 1 d .
H66A H 0.8355 0.3363 0.7879 0.062 Uiso 1 1 calc R
H66B H 0.7714 0.3424 0.7831 0.062 Uiso 1 1 calc R
C67 C 0.7984(3) 0.3013(2) 0.6950(5) 0.052(2) Uani 1 1 d .
C68 C 0.8412(4) 0.2784(3) 0.6801(5) 0.073(3) Uani 1 1 d .
H68 H 0.8762 0.2850 0.7021 0.088 Uiso 1 1 calc R
C69 C 0.8331(5) 0.2441(3) 0.6306(7) 0.099(4) Uani 1 1 d .
H69 H 0.8628 0.2273 0.6223 0.118 Uiso 1 1 calc R
C70 C 0.7850(6) 0.2350(3) 0.5956(7) 0.108(4) Uani 1 1 d .
H70 H 0.7814 0.2125 0.5606 0.129 Uiso 1 1 calc R
C71 C 0.7403(5) 0.2580(3) 0.6095(7) 0.090(3) Uani 1 1 d .
H71 H 0.7058 0.2514 0.5853 0.108 Uiso 1 1 calc R
C72 C 0.7473(4) 0.2908(2) 0.6600(5) 0.064(2) Uani 1 1 d .
H72 H 0.7169 0.3067 0.6713 0.077 Uiso 1 1 calc R
C73 C 0.6573(3) 0.4215(3) 0.8903(6) 0.083(3) Uani 1 1 d .
C74 C 0.6339(3) 0.4231(3) 0.9916(7) 0.111(3) Uani 1 1 d .
H74 H 0.6475 0.4470 1.0206 0.133 Uiso 1 1 calc R
C75 C 0.6485(3) 0.3907(3) 1.0516(6) 0.075(3) Uani 1 1 d .
H75A H 0.6884 0.3900 1.0591 0.091 Uiso 1 1 calc R
H75B H 0.6322 0.3949 1.1123 0.091 Uiso 1 1 calc R
C76 C 0.6303(3) 0.3551(3) 1.0167(5) 0.068(3) Uani 1 1 d .
C77 C 0.6538(3) 0.3367(3) 0.9428(6) 0.069(3) Uani 1 1 d .
H77 H 0.6824 0.3488 0.9106 0.083 Uiso 1 1 calc R
C78 C 0.6360(4) 0.3000(3) 0.9147(7) 0.091(4) Uani 1 1 d .
H78 H 0.6529 0.2880 0.8643 0.109 Uiso 1 1 calc R
C79 C 0.5942(4) 0.2817(3) 0.9599(6) 0.092(3) Uani 1 1 d .
H79 H 0.5819 0.2577 0.9389 0.111 Uiso 1 1 calc R
C80 C 0.5712(5) 0.2974(3) 1.0322(6) 0.088(3) Uani 1 1 d .
H80 H 0.5431 0.2847 1.0643 0.106 Uiso 1 1 calc R
C81 C 0.5899(4) 0.3344(3) 1.0610(6) 0.083(3) Uani 1 1 d .
H81 H 0.5738 0.3453 1.1135 0.100 Uiso 1 1 calc R
C82 C 0.4566(3) 0.4532(2) 0.7707(6) 0.066(2) Uani 1 1 d .
C83 C 0.3981(3) 0.4642(3) 0.7530(7) 0.100(3) Uani 1 1 d .
H83 H 0.3869 0.4872 0.7885 0.120 Uiso 1 1 calc R
C84 C 0.3591(3) 0.4249(3) 0.7789(6) 0.093(3) Uani 1 1 d .
H84A H 0.3686 0.4168 0.8412 0.112 Uiso 1 1 calc R
H84B H 0.3206 0.4331 0.7799 0.112 Uiso 1 1 calc R
C85 C 0.3632(5) 0.3916(4) 0.7195(8) 0.104(4) Uani 1 1 d .
C86 C 0.3296(4) 0.3853(3) 0.6527(7) 0.109(3) Uani 1 1 d .
H86 H 0.3001 0.4023 0.6438 0.131 Uiso 1 1 calc R
C87 C 0.3357(6) 0.3528(4) 0.5905(10) 0.131(5) Uani 1 1 d .
H87 H 0.3142 0.3473 0.5385 0.158 Uiso 1 1 calc R
C88 C 0.3793(5) 0.3318(4) 0.6231(11) 0.140(5) Uani 1 1 d .
H88 H 0.3845 0.3089 0.5902 0.167 Uiso 1 1 calc R
C89 C 0.4133(5) 0.3360(4) 0.6856(13) 0.151(6) Uani 1 1 d .
H89 H 0.4431 0.3192 0.6928 0.181 Uiso 1 1 calc R
C90 C 0.4050(4) 0.3657(4) 0.7421(12) 0.136(5) Uani 1 1 d .
H90 H 0.4266 0.3691 0.7950 0.164 Uiso 1 1 calc R

loop_
_atom_site_aniso_label
_atom_site_aniso_U_11
_atom_site_aniso_U_22
_atom_site_aniso_U_33
_atom_site_aniso_U_23
_atom_site_aniso_U_13
_atom_site_aniso_U_12
Dy1 0.03855(14) 0.04247(18) 0.0873(2) -0.00119(19) 0.02220(16) 0.00485(15)
Dy2 0.03801(14) 0.04083(18) 0.0709(2) -0.00400(18) -0.00201(15) 0.00048(15)
Cu1 0.0349(4) 0.0606(6) 0.0592(5) 0.0042(5) 0.0105(4) 0.0087(4)
Cu2 0.0502(4) 0.0545(6) 0.0584(5) -0.0086(4) 0.0185(4) -0.0038(4)
Cu3 0.0576(5) 0.1142(9) 0.1246(8) -0.0681(7) 0.0506(5) -0.0311(5)
Cu4 0.0519(5) 0.0677(7) 0.1717(12) 0.0308(7) 0.0504(6) 0.0281(5)
Cu5 0.0343(4) 0.0769(7) 0.1047(8) 0.0285(6) 0.0091(5) 0.0086(4)
Cu6 0.0446(5) 0.0846(7) 0.1044(8) 0.0487(6) 0.0145(5) 0.0178(5)
Cu7 0.0574(5) 0.0714(7) 0.0834(7) 0.0000(6) -0.0275(5) -0.0088(5)
Cu8 0.0492(4) 0.0474(5) 0.0428(5) -0.0048(4) -0.0056(4) 0.0049(4)
Cu9 0.0339(4) 0.0754(6) 0.0643(5) -0.0348(5) 0.0038(4) -0.0049(4)
Cu10 0.0434(4) 0.0511(5) 0.0786(6) -0.0044(5) 0.0180(4) 0.0025(4)
O1 0.057(3) 0.064(3) 0.042(3) -0.004(2) 0.012(2) 0.003(2)
O2 0.046(2) 0.051(3) 0.062(3) -0.003(3) 0.025(2) 0.005(2)
O3 0.061(3) 0.133(5) 0.081(4) -0.047(4) 0.018(3) -0.034(4)
O4 0.046(2) 0.061(3) 0.094(4) -0.010(3) 0.033(2) -0.005(3)
O5 0.066(3) 0.078(4) 0.191(7) 0.013(5) 0.076(4) 0.027(3)
O6 0.047(3) 0.074(4) 0.133(5) -0.007(4) 0.049(3) 0.007(3)
O7 0.036(3) 0.124(5) 0.128(5) 0.051(4) 0.004(3) 0.006(3)
O8 0.033(2) 0.057(3) 0.110(4) 0.008(3) 0.018(3) 0.007(2)
O9 0.035(2) 0.076(3) 0.046(3) 0.017(2) 0.0110(19) -0.005(2)
O10 0.036(2) 0.059(3) 0.076(3) -0.012(3) 0.011(2) 0.002(2)
O11 0.069(3) 0.086(4) 0.122(5) 0.054(4) -0.019(3) 0.002(3)
O12 0.037(2) 0.054(3) 0.090(4) 0.011(3) -0.006(2) -0.002(2)
O13 0.067(3) 0.079(4) 0.064(3) -0.018(3) -0.012(3) -0.012(3)
O14 0.055(3) 0.065(3) 0.074(3) -0.012(3) -0.019(3) -0.003(3)
O15 0.059(3) 0.063(3) 0.037(2) 0.002(2) 0.002(2) 0.018(2)
O16 0.039(2) 0.052(3) 0.047(3) -0.008(2) -0.001(2) 0.001(2)
O17 0.027(2) 0.183(6) 0.067(3) -0.063(4) 0.014(2) -0.022(3)
O18 0.032(2) 0.091(4) 0.070(3) -0.042(3) 0.011(2) -0.002(2)
O19 0.056(3) 0.066(3) 0.087(4) 0.012(3) 0.033(3) 0.008(3)
O20 0.036(2) 0.059(3) 0.088(4) 0.004(3) 0.019(2) 0.014(2)
O80 0.046(5) 0.043(6) 0.098(8) -0.005(6) 0.010(5) 0.014(4)
O81 0.072(6) 0.046(6) 0.045(6) 0.009(5) 0.017(5) -0.021(5)
O82 0.269(19) 0.021(6) 0.089(9) -0.021(6) -0.028(11) 0.033(8)
O83 0.036(4) 0.060(6) 0.132(9) 0.049(6) -0.027(5) -0.027(4)
O84 0.189(8) 0.023(5) 0.122(7) -0.008(5) 0.142(6) 0.011(6)
O85 0.043(5) 0.108(9) 0.159(11) 0.077(8) 0.049(6) 0.039(5)
O86 0.087(4) 0.085(5) 0.123(5) -0.009(4) 0.020(4) -0.016(4)
O87 0.084(6) 0.098(8) 0.030(5) 0.023(5) 0.015(5) 0.053(6)
O88 0.111(7) 0.086(8) 0.059(6) -0.026(6) -0.065(5) 0.028(6)
O89 0.047(4) 0.074(7) 0.122(8) 0.040(6) 0.066(5) 0.036(5)
O90 0.069(3) 0.119(5) 0.125(5) -0.034(4) -0.044(4) 0.034(4)
O100 0.067(3) 0.050(3) 0.127(5) 0.001(3) 0.019(4) -0.002(3)
O101 0.070(3) 0.050(3) 0.175(6) 0.005(4) 0.057(4) 0.001(3)
O102 0.063(3) 0.041(3) 0.084(4) -0.005(3) -0.011(3) -0.008(2)
O103 0.066(3) 0.042(3) 0.060(3) 0.000(3) 0.011(3) 0.005(2)
N101 0.112(19) 0.17(2) 0.052(15) 0.000 0.000 0.037(18)
O104 0.137(19) 0.100(19) 0.13(2) 0.000 0.000 0.022(15)
N102 0.058(10) 0.060(12) 0.116(16) 0.000 0.000 -0.014(9)
O105 0.101(5) 0.090(5) 0.093(5) 0.000 0.000 0.005(4)
N103 0.108(8) 0.075(7) 0.152(12) 0.000 0.000 -0.048(6)
O106 0.083(5) 0.069(6) 0.066(5) -0.007(4) 0.009(5) -0.019(5)
N104 0.165(8) 0.094(7) 0.106(7) 0.001(6) 0.027(7) -0.035(6)
O108 0.32(2) 0.35(3) 0.23(2) -0.07(2) -0.02(2) -0.01(2)
O109 0.241(13) 0.127(10) 0.156(11) 0.032(9) 0.091(10) 0.056(10)
O107 0.318(14) 0.086(8) 0.202(13) 0.024(8) 0.123(12) 0.099(9)
O200 0.124(5) 0.057(4) 0.173(8) 0.018(5) 0.046(5) -0.006(4)
O201 0.057(3) 0.076(5) 0.237(9) 0.047(5) 0.019(5) 0.006(3)
O202 0.178(8) 0.103(7) 0.183(9) 0.009(6) -0.046(7) -0.012(6)
O203 0.068(3) 0.039(3) 0.091(4) 0.006(3) 0.032(3) 0.001(2)
O204 0.136(8) 0.117(8) 0.134(8) 0.000 0.000 0.006(6)
O205 0.234(8) 0.224(8) 0.241(9) 0.006(6) -0.006(6) -0.008(6)
O206 0.090(7) 0.066(7) 0.101(9) 0.023(7) 0.028(7) 0.047(6)
O207 0.215(8) 0.202(8) 0.209(8) -0.003(6) 0.003(6) 0.007(6)
O208 0.146(7) 0.157(8) 0.136(7) -0.005(6) -0.016(6) 0.001(6)
O303 0.114(6) 0.109(7) 0.111(7) 0.013(5) -0.010(5) -0.013(5)
N300 0.115(12) 0.048(10) 0.20(2) -0.006(12) 0.030(14) 0.028(9)
O301 0.085(7) 0.084(8) 0.081(8) -0.040(6) 0.011(6) -0.035(6)
O302 0.075(3) 0.074(4) 0.080(4) 0.008(3) 0.001(3) 0.002(3)
O400 0.058(5) 0.034(5) 0.074(7) -0.019(5) 0.022(5) -0.023(4)
O401 0.057(5) 0.024(5) 0.089(7) -0.005(5) -0.021(5) -0.008(4)
N1 0.053(3) 0.089(5) 0.070(4) 0.034(4) 0.018(3) 0.027(3)
N2 0.037(3) 0.065(4) 0.052(3) 0.010(3) 0.005(3) 0.003(3)
N3 0.053(3) 0.085(5) 0.066(4) -0.024(4) 0.010(3) -0.021(3)
N4 0.042(3) 0.060(4) 0.077(4) -0.019(3) 0.021(3) -0.013(3)
N5 0.084(5) 0.130(7) 0.143(7) -0.061(6) 0.065(5) -0.035(5)
N6 0.058(3) 0.065(5) 0.130(6) -0.002(4) 0.058(4) 0.010(3)
N7 0.046(4) 0.060(5) 0.220(10) 0.038(6) 0.028(5) 0.020(3)
N8 0.030(3) 0.061(4) 0.139(6) 0.022(4) 0.026(3) 0.023(3)
N9 0.049(3) 0.067(4) 0.096(5) 0.035(4) -0.005(3) 0.002(3)
N10 0.036(3) 0.047(4) 0.067(4) 0.004(3) -0.002(3) 0.016(3)
N11 0.068(4) 0.104(6) 0.106(6) 0.017(5) -0.037(4) 0.002(5)
N12 0.047(3) 0.062(4) 0.106(5) 0.013(4) -0.037(3) 0.000(3)
N13 0.070(4) 0.044(3) 0.044(3) 0.001(3) -0.006(3) -0.008(3)
N14 0.051(3) 0.069(4) 0.053(4) -0.014(3) -0.011(3) -0.007(3)
N15 0.045(3) 0.060(4) 0.046(3) -0.024(3) -0.004(2) -0.002(3)
N16 0.047(3) 0.058(4) 0.047(3) -0.013(3) 0.003(3) 0.007(3)
N17 0.056(4) 0.095(6) 0.088(5) -0.014(4) 0.017(4) 0.015(4)
N18 0.050(3) 0.081(5) 0.063(4) -0.025(3) 0.018(3) -0.027(3)
N19 0.091(4) 0.163(6) 0.088(5) 0.090(4) 0.047(4) 0.080(4)
N20 0.042(3) 0.083(5) 0.079(4) 0.030(4) 0.025(3) 0.021(3)
N100 0.039(3) 0.049(4) 0.059(4) 0.002(3) -0.001(3) 0.002(3)
N200 0.088(5) 0.057(5) 0.125(7) 0.008(5) -0.041(5) -0.015(4)
C1 0.045(4) 0.047(4) 0.060(5) 0.000(4) 0.004(3) 0.010(3)
C2 0.042(3) 0.076(5) 0.042(4) 0.005(4) 0.001(3) 0.017(3)
C3 0.043(3) 0.070(5) 0.043(4) -0.001(4) 0.001(3) 0.020(3)
C4 0.070(4) 0.054(4) 0.028(3) 0.005(3) -0.003(3) 0.031(4)
C5 0.092(5) 0.063(5) 0.041(4) -0.001(4) 0.005(4) 0.037(4)
C6 0.103(6) 0.064(6) 0.043(4) 0.002(4) -0.014(4) 0.003(5)
C7 0.084(6) 0.055(5) 0.082(6) -0.001(5) -0.008(5) 0.003(5)
C8 0.063(4) 0.058(5) 0.073(5) -0.002(4) 0.000(4) 0.012(4)
C9 0.047(4) 0.075(5) 0.043(4) -0.002(4) -0.002(3) 0.023(4)
C10 0.064(4) 0.130(7) 0.064(5) -0.066(5) 0.037(4) -0.043(5)
C11 0.066(4) 0.129(7) 0.051(4) -0.039(5) 0.029(4) -0.049(5)
C12 0.083(5) 0.096(7) 0.056(5) -0.015(5) 0.020(4) -0.029(5)
C13 0.091(5) 0.074(5) 0.055(5) 0.028(4) -0.016(4) -0.041(5)
C14 0.073(5) 0.061(5) 0.114(8) 0.024(5) -0.020(5) -0.031(4)
C15 0.148(9) 0.065(6) 0.101(8) -0.031(6) 0.000(8) -0.009(6)
C16 0.213(13) 0.046(5) 0.061(6) 0.015(5) -0.007(8) 0.007(7)
C17 0.166(9) 0.068(7) 0.070(6) 0.008(5) -0.055(6) -0.031(7)
C18 0.082(5) 0.072(6) 0.089(7) 0.014(5) -0.025(5) -0.018(5)
C19 0.081(5) 0.051(5) 0.175(9) -0.001(6) 0.085(6) 0.013(5)
C20 0.098(6) 0.067(7) 0.184(10) -0.016(7) 0.097(6) -0.005(5)
C21 0.115(6) 0.088(7) 0.175(8) -0.047(6) 0.111(6) -0.045(5)
C22 0.090(6) 0.087(7) 0.081(6) -0.018(5) 0.028(5) -0.041(5)
C23 0.064(4) 0.065(5) 0.066(5) -0.009(4) 0.005(4) -0.015(4)
C24 0.113(7) 0.072(6) 0.107(8) -0.009(6) 0.034(6) -0.040(5)
C25 0.097(7) 0.083(7) 0.106(8) 0.013(6) 0.001(6) -0.029(6)
C26 0.158(9) 0.175(11) 0.042(5) -0.024(6) 0.021(6) -0.085(8)
C27 0.133(9) 0.124(10) 0.107(9) -0.028(8) 0.046(8) -0.034(8)
C28 0.032(4) 0.057(5) 0.166(9) 0.040(6) 0.019(5) 0.019(4)
C29 0.047(4) 0.089(7) 0.156(9) 0.052(7) 0.002(6) 0.003(5)
C30 0.035(4) 0.089(7) 0.162(10) 0.038(7) -0.020(5) -0.001(4)
C31 0.031(3) 0.055(5) 0.091(6) 0.012(4) 0.009(4) 0.002(3)
C32 0.044(4) 0.084(6) 0.080(6) 0.017(5) 0.018(4) 0.006(4)
C33 0.059(4) 0.058(5) 0.081(6) 0.007(5) -0.018(4) 0.002(4)
C34 0.104(7) 0.049(5) 0.087(7) -0.011(5) 0.013(6) -0.013(5)
C35 0.079(5) 0.076(7) 0.155(9) 0.016(7) 0.050(6) -0.010(5)
C36 0.051(4) 0.071(6) 0.156(10) 0.018(7) 0.031(5) 0.017(4)
C37 0.034(3) 0.045(4) 0.070(5) 0.012(4) 0.001(3) 0.003(3)
C38 0.030(3) 0.083(6) 0.084(5) 0.036(5) -0.004(3) -0.002(4)
C39 0.043(4) 0.102(6) 0.069(5) 0.045(5) 0.014(4) 0.002(4)
C40 0.041(3) 0.063(5) 0.053(4) -0.001(4) 0.003(3) -0.007(4)
C41 0.035(3) 0.080(6) 0.068(5) 0.008(4) -0.012(3) -0.005(3)
C42 0.060(5) 0.080(6) 0.065(5) 0.007(5) -0.007(4) -0.011(4)
C43 0.047(4) 0.075(6) 0.079(5) 0.022(5) -0.003(4) -0.009(4)
C44 0.030(4) 0.081(6) 0.116(7) -0.014(6) -0.014(4) -0.009(4)
C45 0.046(4) 0.063(5) 0.075(5) 0.000(4) -0.003(4) 0.003(4)
C46 0.076(6) 0.061(6) 0.110(8) 0.020(5) 0.005(6) -0.002(5)
C47 0.076(5) 0.081(7) 0.146(9) 0.036(7) -0.037(6) -0.010(6)
C48 0.083(5) 0.112(9) 0.157(9) 0.023(7) -0.072(6) -0.033(6)
C49 0.084(5) 0.073(6) 0.130(8) 0.019(6) -0.045(6) -0.037(5)
C50 0.111(7) 0.073(7) 0.144(10) 0.017(7) -0.032(7) -0.043(6)
C51 0.112(7) 0.082(7) 0.127(9) 0.015(7) -0.044(7) -0.022(6)
C52 0.139(10) 0.113(10) 0.126(10) 0.016(8) -0.034(9) -0.032(8)
C53 0.106(8) 0.076(7) 0.188(14) 0.004(8) -0.030(9) -0.021(7)
C54 0.113(7) 0.107(9) 0.132(9) -0.011(7) -0.069(7) -0.031(7)
C55 0.060(4) 0.063(5) 0.051(5) -0.003(4) 0.000(4) -0.010(4)
C56 0.076(5) 0.067(5) 0.040(4) -0.013(4) -0.006(4) -0.025(4)
C57 0.099(6) 0.073(6) 0.048(5) -0.002(4) -0.002(5) -0.028(5)
C58 0.061(4) 0.055(5) 0.062(5) 0.017(4) -0.014(4) -0.020(4)
C59 0.163(8) 0.076(7) 0.125(7) 0.010(5) -0.060(5) -0.011(6)
C60 0.135(7) 0.102(8) 0.209(5) -0.011(6) -0.101(6) 0.015(6)
C61 0.088(6) 0.068(6) 0.239(6) -0.019(6) 0.000(6) 0.004(4)
C62 0.086(5) 0.067(5) 0.126(6) -0.023(4) 0.036(5) -0.022(4)
C63 0.062(4) 0.039(4) 0.082(6) -0.004(4) 0.003(4) -0.018(3)
C64 0.057(4) 0.050(4) 0.033(4) -0.007(3) -0.003(3) 0.017(3)
C65 0.025(3) 0.063(5) 0.047(4) -0.008(4) -0.001(3) 0.002(3)
C66 0.052(4) 0.059(5) 0.045(4) -0.006(4) -0.010(3) 0.013(4)
C67 0.057(4) 0.049(4) 0.049(4) 0.006(4) -0.002(3) 0.019(3)
C68 0.096(6) 0.082(6) 0.042(4) 0.019(4) 0.020(4) 0.036(5)
C69 0.147(8) 0.055(5) 0.093(7) -0.002(5) 0.024(7) 0.049(6)
C70 0.200(12) 0.061(6) 0.063(6) 0.024(5) 0.000(7) -0.015(8)
C71 0.123(8) 0.079(7) 0.067(6) 0.000(6) -0.010(6) -0.019(6)
C72 0.082(5) 0.067(5) 0.043(4) 0.002(4) -0.011(4) 0.014(4)
C73 0.066(5) 0.117(7) 0.067(5) -0.050(5) 0.020(4) -0.030(5)
C74 0.038(4) 0.180(9) 0.113(6) -0.109(6) 0.030(4) -0.035(5)
C75 0.047(4) 0.122(8) 0.057(5) -0.014(5) -0.003(4) 0.018(5)
C76 0.040(4) 0.110(7) 0.053(5) -0.028(5) -0.019(3) 0.001(4)
C77 0.051(4) 0.102(7) 0.055(5) -0.026(5) 0.005(4) 0.000(5)
C78 0.082(6) 0.124(9) 0.067(6) -0.028(6) -0.009(5) 0.016(6)
C79 0.097(6) 0.115(8) 0.064(6) -0.001(6) 0.011(5) -0.040(6)
C80 0.121(8) 0.093(7) 0.050(5) 0.004(5) -0.016(5) -0.001(6)
C81 0.075(5) 0.134(9) 0.040(4) 0.000(5) -0.006(4) 0.019(6)
C82 0.062(4) 0.053(4) 0.082(5) 0.050(4) 0.021(4) 0.010(4)
C83 0.066(4) 0.139(7) 0.096(6) 0.069(5) 0.047(4) 0.050(5)
C84 0.020(3) 0.173(8) 0.086(5) 0.082(5) 0.005(3) -0.002(4)
C85 0.093(6) 0.119(9) 0.100(7) 0.028(6) 0.027(6) -0.002(6)
C86 0.080(6) 0.155(8) 0.091(6) 0.077(6) -0.011(5) 0.024(6)
C87 0.155(10) 0.110(8) 0.130(9) 0.050(7) 0.006(8) 0.010(8)
C88 0.116(8) 0.111(9) 0.191(12) 0.031(9) 0.027(9) -0.020(7)
C89 0.094(7) 0.115(9) 0.243(13) 0.018(10) -0.023(9) -0.026(7)
C90 0.058(5) 0.135(10) 0.217(11) 0.019(9) -0.043(7) 0.004(6)

loop_
_atom_type_symbol
_atom_type_description
_atom_type_scat_dispersion_real
_atom_type_scat_dispersion_imag
_atom_type_scat_source
C C 0.0033 0.0016 'International Tables Vol C Tables 4.2.6.8 and 6.1.1.4'
H H 0.0000 0.0000 'International Tables Vol C Tables 4.2.6.8 and 6.1.1.4'
N N 0.0061 0.0033 'International Tables Vol C Tables 4.2.6.8 and 6.1.1.4'
O O 0.0106 0.0060 'International Tables Vol C Tables 4.2.6.8 and 6.1.1.4'
Cu Cu 0.3201 1.2651 'International Tables Vol C Tables 4.2.6.8 and 6.1.1.4'
Dy Dy -0.1892 4.4098 'International Tables Vol C Tables 4.2.6.8 and 6.1.1.4'

loop_
_geom_angle_atom_site_label_1
_geom_angle_atom_site_label_2
_geom_angle_atom_site_label_3
_geom_angle
_geom_angle_site_symmetry_1
_geom_angle_site_symmetry_3
O103 Dy1 O8 89.06(18) . .
O103 Dy1 O2 84.94(18) . .
O8 Dy1 O2 143.85(16) . .
O103 Dy1 O10 84.28(18) . .
O8 Dy1 O10 71.53(16) . .
O2 Dy1 O10 72.40(16) . .
O103 Dy1 O4 87.95(18) . .
O8 Dy1 O4 143.72(16) . .
O2 Dy1 O4 71.75(15) . .
O10 Dy1 O4 143.83(15) . .
O103 Dy1 O101 157.09(19) . .
O8 Dy1 O101 98.2(2) . .
O2 Dy1 O101 76.38(19) . .
O10 Dy1 O101 77.6(2) . .
O4 Dy1 O101 98.5(2) . .
O103 Dy1 O100 151.30(19) . .
O8 Dy1 O100 83.0(2) . .
O2 Dy1 O100 117.05(19) . .
O10 Dy1 O100 118.6(2) . .
O4 Dy1 O100 82.5(2) . .
O101 Dy1 O100 51.60(19) . .
O103 Dy1 O6 81.07(19) . .
O8 Dy1 O6 72.3(2) . .
O2 Dy1 O6 140.97(19) . .
O10 Dy1 O6 141.0(2) . .
O4 Dy1 O6 71.50(19) . .
O101 Dy1 O6 121.8(2) . .
O100 Dy1 O6 70.2(2) . .
O103 Dy1 N100 177.50(17) . .
O8 Dy1 N100 91.05(18) . .
O2 Dy1 N100 96.41(16) . .
O10 Dy1 N100 98.13(18) . .
O4 Dy1 N100 90.49(18) . .
O101 Dy1 N100 25.25(17) . .
O100 Dy1 N100 26.35(17) . .
O6 Dy1 N100 96.58(18) . .
O203 Dy2 O14 82.4(2) . .
O203 Dy2 O18 90.7(2) . .
O14 Dy2 O18 144.41(16) . .
O203 Dy2 O201 156.8(2) . .
O14 Dy2 O201 109.3(3) . .
O18 Dy2 O201 90.5(3) . .
O203 Dy2 O12 79.10(18) . .
O14 Dy2 O12 71.65(18) . .
O18 Dy2 O12 141.21(18) . .
O201 Dy2 O12 85.6(2) . .
O203 Dy2 O16 79.94(17) . .
O14 Dy2 O16 71.97(16) . .
O18 Dy2 O16 72.44(15) . .
O201 Dy2 O16 122.29(19) . .
O12 Dy2 O16 139.90(17) . .
O203 Dy2 O200 151.4(2) . .
O14 Dy2 O200 80.9(3) . .
O18 Dy2 O200 89.7(3) . .
O201 Dy2 O200 51.7(3) . .
O12 Dy2 O200 116.7(2) . .
O16 Dy2 O200 73.0(2) . .
O203 Dy2 O20 84.25(18) . .
O14 Dy2 O20 142.45(18) . .
O18 Dy2 O20 70.37(16) . .
O201 Dy2 O20 74.4(2) . .
O12 Dy2 O20 71.43(18) . .
O16 Dy2 O20 139.20(16) . .
O200 Dy2 O20 122.5(2) . .
O203 Dy2 N200 176.7(2) . .
O14 Dy2 N200 94.6(2) . .
O18 Dy2 N200 91.0(2) . .
O201 Dy2 N200 26.0(2) . .
O12 Dy2 N200 101.3(2) . .
O16 Dy2 N200 97.9(2) . .
O200 Dy2 N200 25.8(2) . .
O20 Dy2 N200 99.0(2) . .
N2 Cu1 O10 90.3(2) . .
N2 Cu1 O9 168.9(2) . .
O10 Cu1 O9 85.9(2) . .
N2 Cu1 N1 83.0(2) . .
O10 Cu1 N1 173.2(2) . .
O9 Cu1 N1 100.8(2) . .
N4 Cu2 O1 169.5(2) . .
N4 Cu2 O2 89.4(2) . .
O1 Cu2 O2 86.88(19) . .
N4 Cu2 N3 83.8(3) . .
O1 Cu2 N3 100.9(2) . .
O2 Cu2 N3 170.7(3) . .
N6 Cu3 O4 91.5(3) . .
N6 Cu3 O3 173.1(3) . .
O4 Cu3 O3 84.9(2) . .
N6 Cu3 N5 83.8(4) . .
O4 Cu3 N5 174.3(4) . .
O3 Cu3 N5 100.1(3) . .
N8 Cu4 O6 91.4(3) . .
N8 Cu4 O5 170.7(3) . .
O6 Cu4 O5 83.6(3) . .
N8 Cu4 N7 83.3(3) . .
O6 Cu4 N7 170.8(3) . .
O5 Cu4 N7 102.6(3) . .
N10 Cu5 O8 90.8(2) . .
N10 Cu5 O7 171.4(3) . .
O8 Cu5 O7 85.9(3) . .
N10 Cu5 N9 81.2(3) . .
O8 Cu5 N9 170.2(2) . .
O7 Cu5 N9 102.8(3) . .
N20 Cu6 O12 89.7(3) . .
N20 Cu6 O11 173.7(3) . .
O12 Cu6 O11 85.7(3) . .
N20 Cu6 N19 82.1(3) . .
O12 Cu6 N19 171.7(3) . .
O11 Cu6 N19 102.6(3) . .
N12 Cu7 O13 169.7(3) . .
N12 Cu7 O14 88.6(3) . .
O13 Cu7 O14 86.3(2) . .
N12 Cu7 N11 83.6(3) . .
O13 Cu7 N11 102.6(3) . .
O14 Cu7 N11 169.2(3) . .
N14 Cu8 O16 91.2(2) . .
N14 Cu8 O15 169.9(3) . .
O16 Cu8 O15 84.59(19) . .
N14 Cu8 N13 82.1(3) . .
O16 Cu8 N13 172.3(2) . .
O15 Cu8 N13 102.6(2) . .
N16 Cu9 O18 88.2(2) . .
N16 Cu9 O17 159.4(3) . .
O18 Cu9 O17 85.3(2) . .
N16 Cu9 N15 81.1(2) . .
O18 Cu9 N15 168.4(2) . .
O17 Cu9 N15 103.2(2) . .
N18 Cu10 O20 88.7(2) . .
N18 Cu10 O19 169.2(3) . .
O20 Cu10 O19 84.3(2) . .
N18 Cu10 N17 84.1(3) . .
O20 Cu10 N17 172.4(2) . .
O19 Cu10 N17 102.4(3) . .
C1 O1 Cu2 105.2(4) . .
N2 O2 Cu2 107.6(3) . .
N2 O2 Dy1 123.2(4) . .
Cu2 O2 Dy1 127.0(2) . .
C10 O3 Cu3 106.0(5) . .
N4 O4 Cu3 108.5(4) . .
N4 O4 Dy1 123.8(4) . .
Cu3 O4 Dy1 127.6(2) . .
C19 O5 Cu4 107.9(6) . .
N6 O6 Cu4 109.8(4) . .
N6 O6 Dy1 123.5(4) . .
Cu4 O6 Dy1 124.1(3) . .
C28 O7 Cu5 107.0(6) . .
N8 O8 Cu5 106.9(5) . .
N8 O8 Dy1 125.0(5) . .
Cu5 O8 Dy1 128.1(2) . .
C37 O9 Cu1 105.7(4) . .
N10 O10 Cu1 106.6(3) . .
N10 O10 Dy1 126.4(3) . .
Cu1 O10 Dy1 126.3(2) . .
C46 O11 Cu6 105.5(6) . .
N12 O12 Cu6 107.1(4) . .
N12 O12 Dy2 123.9(4) . .
Cu6 O12 Dy2 128.7(3) . .
C55 O13 Cu7 105.8(5) . .
N14 O14 Cu7 107.5(4) . .
N14 O14 Dy2 122.9(4) . .
Cu7 O14 Dy2 129.4(3) . .
C64 O15 Cu8 108.4(4) . .
N16 O16 Cu8 109.5(3) . .
N16 O16 Dy2 121.0(3) . .
Cu8 O16 Dy2 122.8(2) . .
C73 O17 Cu9 106.4(5) . .
N18 O18 Cu9 109.0(4) . .
N18 O18 Dy2 122.1(4) . .
Cu9 O18 Dy2 128.4(2) . .
C82 O19 Cu10 107.8(5) . .
N20 O20 Cu10 108.6(4) . .
N20 O20 Dy2 123.8(4) . .
Cu10 O20 Dy2 122.5(2) . .
N100 O100 Dy1 96.3(4) . .
N100 O101 Dy1 97.8(4) . .
N101 O103 Dy1 146.5(4) . .
O103 N101 O103 117.8(6) 2_655 .
O103 N101 O104 121.1(3) 2_655 .
O103 N101 O104 121.1(3) . .
O105 N103 O106 99.8(3) . 2_665
O105 N103 O106 99.8(3) . .
O106 N103 O106 160.5(5) 2_665 .
O109 N104 O108 120.6(6) . .
O109 N104 O107 119.6(6) . .
O108 N104 O107 119.8(6) . .
N200 O200 Dy2 95.2(6) . .
N200 O201 Dy2 96.6(6) . .
O301 N300 O302 121.4(8) . .
O301 N300 O303 126.0(8) . .
O302 N300 O303 110.2(8) . .
C2 N1 Cu1 111.4(4) . .
C1 N2 O2 112.9(5) . .
C1 N2 Cu1 120.9(5) . .
O2 N2 Cu1 126.1(4) . .
C11 N3 Cu2 109.2(5) . .
C10 N4 O4 114.7(6) . .
C10 N4 Cu2 119.0(5) . .
O4 N4 Cu2 126.4(5) . .
C20 N5 Cu3 108.2(6) . .
C19 N6 O6 111.6(8) . .
C19 N6 Cu3 121.4(8) . .
O6 N6 Cu3 125.6(4) . .
C29 N7 Cu4 109.0(5) . .
C28 N8 O8 115.6(7) . .
C28 N8 Cu4 119.1(5) . .
O8 N8 Cu4 125.2(6) . .
C38 N9 Cu5 109.1(5) . .
C37 N10 O10 118.0(5) . .
C37 N10 Cu5 118.7(5) . .
O10 N10 Cu5 122.9(4) . .
C47 N11 Cu7 108.1(6) . .
C46 N12 O12 115.7(7) . .
C46 N12 Cu7 117.3(7) . .
O12 N12 Cu7 126.5(4) . .
C56 N13 Cu8 109.8(5) . .
C55 N14 O14 114.8(6) . .
C55 N14 Cu8 119.3(5) . .
O14 N14 Cu8 123.9(5) . .
C65 N15 Cu9 104.4(4) . .
C64 N16 O16 113.6(5) . .
C64 N16 Cu9 118.3(5) . .
O16 N16 Cu9 127.6(4) . .
C74 N17 Cu10 115.3(5) . .
C73 N18 O18 114.2(6) . .
C73 N18 Cu10 119.5(5) . .
O18 N18 Cu10 125.8(5) . .
C83 N19 Cu6 109.4(5) . .
C82 N20 O20 114.4(7) . .
C82 N20 Cu6 118.5(5) . .
O20 N20 Cu6 126.1(5) . .
O102 N100 O101 123.1(6) . .
O102 N100 O100 122.6(6) . .
O101 N100 O100 114.2(6) . .
O102 N100 Dy1 178.7(5) . .
O101 N100 Dy1 56.9(4) . .
O100 N100 Dy1 57.3(3) . .
O200 N200 O201 116.4(8) . .
O200 N200 O202 121.2(8) . .
O201 N200 O202 122.4(9) . .
O200 N200 Dy2 59.1(5) . .
O201 N200 Dy2 57.4(5) . .
O202 N200 Dy2 178.8(7) . .
O1 C1 N2 127.3(6) . .
O1 C1 C2 119.4(6) . .
N2 C1 C2 113.4(6) . .
N1 C2 C3 111.8(6) . .
N1 C2 C1 108.4(5) . .
C3 C2 C1 110.4(6) . .
C2 C3 C4 115.3(6) . .
C9 C4 C5 117.4(7) . .
C9 C4 C3 122.9(6) . .
C5 C4 C3 119.4(7) . .
C6 C5 C4 121.5(8) . .
C5 C6 C7 118.6(8) . .
C8 C7 C6 119.6(8) . .
C9 C8 C7 119.2(8) . .
C4 C9 C8 123.5(7) . .
N4 C10 O3 125.3(8) . .
N4 C10 C11 115.4(7) . .
O3 C10 C11 119.1(7) . .
C12 C11 N3 111.7(7) . .
C12 C11 C10 112.2(7) . .
N3 C11 C10 106.5(7) . .
C13 C12 C11 115.2(7) . .
C18 C13 C14 114.9(8) . .
C18 C13 C12 124.2(9) . .
C14 C13 C12 120.8(8) . .
C15 C14 C13 121.9(9) . .
C16 C15 C14 121.1(12) . .
C17 C16 C15 120.1(11) . .
C16 C17 C18 123.7(10) . .
C13 C18 C17 117.9(9) . .
O5 C19 N6 127.0(11) . .
O5 C19 C20 120.5(8) . .
N6 C19 C20 112.5(10) . .
C21 C20 C19 109.8(9) . .
C21 C20 N5 109.9(10) . .
C19 C20 N5 109.4(7) . .
C20 C21 C22 112.8(8) . .
C23 C22 C27 122.3(10) . .
C23 C22 C21 117.7(9) . .
C27 C22 C21 120.0(10) . .
C22 C23 C24 118.9(9) . .
C23 C24 C25 122.2(10) . .
C26 C25 C24 112.7(10) . .
C27 C26 C25 127.8(12) . .
C26 C27 C22 116.1(11) . .
N8 C28 O7 123.6(7) . .
N8 C28 C29 116.6(10) . .
O7 C28 C29 119.7(10) . .
C28 C29 C30 111.1(8) . .
C28 C29 N7 107.3(9) . .
C30 C29 N7 112.3(9) . .
C31 C30 C29 114.7(9) . .
C32 C31 C36 116.6(8) . .
C32 C31 C30 118.0(7) . .
C36 C31 C30 125.3(7) . .
C31 C32 C33 119.8(7) . .
C34 C33 C32 122.0(8) . .
C35 C34 C33 117.7(9) . .
C34 C35 C36 119.6(9) . .
C31 C36 C35 124.2(8) . .
N10 C37 O9 123.3(6) . .
N10 C37 C38 116.9(6) . .
O9 C37 C38 119.4(6) . .
N9 C38 C39 109.8(6) . .
N9 C38 C37 106.8(6) . .
C39 C38 C37 113.2(7) . .
C38 C39 C40 114.8(7) . .
C45 C40 C41 117.6(7) . .
C45 C40 C39 120.6(7) . .
C41 C40 C39 121.4(6) . .
C42 C41 C40 119.5(7) . .
C43 C42 C41 122.6(8) . .
C44 C43 C42 118.8(8) . .
C43 C44 C45 122.1(7) . .
C40 C45 C44 119.2(8) . .
N12 C46 O11 124.6(10) . .
N12 C46 C47 116.7(9) . .
O11 C46 C47 118.6(8) . .
N11 C47 C48 112.7(10) . .
N11 C47 C46 106.9(7) . .
C48 C47 C46 109.9(9) . .
C49 C48 C47 114.7(8) . .
C54 C49 C50 115.4(10) . .
C54 C49 C48 125.2(11) . .
C50 C49 C48 119.3(11) . .
C51 C50 C49 119.5(11) . .
C52 C51 C50 122.4(12) . .
C51 C52 C53 115.0(13) . .
C52 C53 C54 125.8(14) . .
C49 C54 C53 121.4(13) . .
N14 C55 O13 125.5(7) . .
N14 C55 C56 115.3(7) . .
O13 C55 C56 118.9(7) . .
N13 C56 C55 109.5(6) . .
N13 C56 C57 113.7(7) . .
C55 C56 C57 107.2(7) . .
C58 C57 C56 113.8(7) . .
C63 C58 C59 117.9(9) . .
C63 C58 C57 121.9(7) . .
C59 C58 C57 120.0(9) . .
C58 C59 C60 117.7(12) . .
C61 C60 C59 122.2(13) . .
C60 C61 C62 118.4(13) . .
C61 C62 C63 120.6(12) . .
C58 C63 C62 123.1(9) . .
O15 C64 N16 123.9(6) . .
O15 C64 C65 121.8(6) . .
N16 C64 C65 114.1(6) . .
C64 C65 N15 107.3(5) . .
C64 C65 C66 112.2(6) . .
N15 C65 C66 107.9(6) . .
C67 C66 C65 115.8(6) . .
C68 C67 C72 118.9(8) . .
C68 C67 C66 121.5(7) . .
C72 C67 C66 119.6(7) . .
C67 C68 C69 118.8(9) . .
C70 C69 C68 121.8(10) . .
C69 C70 C71 120.9(10) . .
C70 C71 C72 117.8(10) . .
C71 C72 C67 121.8(9) . .
O17 C73 N18 124.8(8) . .
O17 C73 C74 116.7(7) . .
N18 C73 C74 118.4(7) . .
C75 C74 C73 116.1(8) . .
C75 C74 N17 114.8(8) . .
C73 C74 N17 101.5(7) . .
C76 C75 C74 112.5(7) . .
C77 C76 C81 114.7(9) . .
C77 C76 C75 124.1(8) . .
C81 C76 C75 120.9(8) . .
C76 C77 C78 121.4(8) . .
C79 C78 C77 120.7(9) . .
C80 C79 C78 120.6(11) . .
C79 C80 C81 118.3(10) . .
C76 C81 C80 124.2(9) . .
O19 C82 N20 124.5(7) . .
O19 C82 C83 120.9(7) . .
N20 C82 C83 114.4(8) . .
N19 C83 C82 109.8(7) . .
N19 C83 C84 103.1(8) . .
C82 C83 C84 106.7(7) . .
C85 C84 C83 118.1(7) . .
C86 C85 C90 122.0(13) . .
C86 C85 C84 122.9(11) . .
C90 C85 C84 115.1(11) . .
C85 C86 C87 122.5(11) . .
C88 C87 C86 106.0(13) . .
C89 C88 C87 135.2(16) . .
C88 C89 C90 116.2(14) . .
C89 C90 C85 117.5(14) . .

loop_
_geom_bond_atom_site_label_1
_geom_bond_atom_site_label_2
_geom_bond_distance
_geom_bond_site_symmetry_2
Dy1 O103 2.219(4) .
Dy1 O8 2.368(6) .
Dy1 O2 2.391(4) .
Dy1 O10 2.404(5) .
Dy1 O4 2.407(6) .
Dy1 O101 2.429(6) .
Dy1 O100 2.433(6) .
Dy1 O6 2.447(5) .
Dy1 N100 2.872(6) .
Dy2 O203 2.359(5) .
Dy2 O14 2.360(5) .
Dy2 O18 2.382(5) .
Dy2 O201 2.382(8) .
Dy2 O12 2.393(5) .
Dy2 O16 2.406(4) .
Dy2 O200 2.419(7) .
Dy2 O20 2.424(5) .
Dy2 N200 2.809(8) .
Cu1 N2 1.874(6) .
Cu1 O10 1.933(4) .
Cu1 O9 1.953(4) .
Cu1 N1 1.994(6) .
Cu2 N4 1.898(5) .
Cu2 O1 1.925(5) .
Cu2 O2 1.929(5) .
Cu2 N3 1.997(7) .
Cu3 N6 1.862(8) .
Cu3 O4 1.909(5) .
Cu3 O3 1.925(6) .
Cu3 N5 1.987(8) .
Cu4 N8 1.865(8) .
Cu4 O6 1.950(6) .
Cu4 O5 1.961(8) .
Cu4 N7 2.000(9) .
Cu5 N10 1.899(5) .
Cu5 O8 1.933(6) .
Cu5 O7 1.939(5) .
Cu5 N9 2.012(7) .
Cu6 N20 1.884(7) .
Cu6 O12 1.916(5) .
Cu6 O11 1.937(7) .
Cu6 N19 2.011(7) .
Cu7 N12 1.886(7) .
Cu7 O13 1.918(6) .
Cu7 O14 1.919(5) .
Cu7 N11 2.017(7) .
Cu8 N14 1.877(6) .
Cu8 O16 1.921(5) .
Cu8 O15 1.929(5) .
Cu8 N13 2.046(6) .
Cu9 N16 1.882(6) .
Cu9 O18 1.925(4) .
Cu9 O17 1.957(5) .
Cu9 N15 2.033(5) .
Cu10 N18 1.878(6) .
Cu10 O20 1.935(6) .
Cu10 O19 1.951(5) .
Cu10 N17 1.976(8) .
O1 C1 1.280(9) .
O2 N2 1.403(7) .
O3 C10 1.284(9) .
O4 N4 1.365(8) .
O5 C19 1.244(13) .
O6 N6 1.407(10) .
O7 C28 1.308(13) .
O8 N8 1.419(7) .
O9 C37 1.333(7) .
O10 N10 1.394(8) .
O11 C46 1.313(12) .
O12 N12 1.390(9) .
O13 C55 1.300(9) .
O14 N14 1.391(8) .
O15 C64 1.294(8) .
O16 N16 1.407(7) .
O17 C73 1.291(9) .
O18 N18 1.386(8) .
O19 C82 1.275(10) .
O20 N20 1.395(7) .
O100 N100 1.283(8) .
O101 N100 1.237(8) .
O102 N100 1.202(8) .
O103 N101 1.290(4) .
N101 O103 1.290(4) 2_655
N101 O104 1.294(8) .
O105 N103 1.2900(9) .
N103 O106 1.2902(9) 2_665
N103 O106 1.2902(9) .
N104 O109 1.327(7) .
N104 O108 1.334(7) .
N104 O107 1.345(7) .
O200 N200 1.226(11) .
O201 N200 1.238(10) .
O202 N200 1.433(12) .
O303 N300 1.307(7) .
N300 O301 1.295(8) .
N300 O302 1.300(7) .
N1 C2 1.499(10) .
N2 C1 1.316(9) .
N3 C11 1.515(10) .
N4 C10 1.270(10) .
N5 C20 1.570(14) .
N6 C19 1.321(11) .
N7 C29 1.528(16) .
N8 C28 1.294(14) .
N9 C38 1.489(9) .
N10 C37 1.259(9) .
N11 C47 1.473(13) .
N12 C46 1.260(11) .
N13 C56 1.474(10) .
N14 C55 1.276(10) .
N15 C65 1.500(9) .
N16 C64 1.297(9) .
N17 C74 1.602(10) .
N18 C73 1.318(11) .
N19 C83 1.460(12) .
N20 C82 1.299(10) .
C1 C2 1.548(10) .
C2 C3 1.505(11) .
C3 C4 1.539(10) .
C4 C9 1.326(10) .
C4 C5 1.415(10) .
C5 C6 1.371(12) .
C6 C7 1.388(13) .
C7 C8 1.390(12) .
C8 C9 1.363(11) .
C10 C11 1.558(12) .
C11 C12 1.496(14) .
C12 C13 1.451(12) .
C13 C18 1.419(12) .
C13 C14 1.439(13) .
C14 C15 1.363(15) .
C15 C16 1.330(17) .
C16 C17 1.304(17) .
C17 C18 1.422(14) .
C19 C20 1.525(17) .
C20 C21 1.514(14) .
C21 C22 1.548(15) .
C22 C23 1.355(13) .
C22 C27 1.416(17) .
C23 C24 1.368(13) .
C24 C25 1.445(16) .
C25 C26 1.395(16) .
C26 C27 1.309(19) .
C28 C29 1.479(11) .
C29 C30 1.511(14) .
C30 C31 1.502(14) .
C31 C32 1.388(11) .
C31 C36 1.393(12) .
C32 C33 1.446(12) .
C33 C34 1.394(13) .
C34 C35 1.387(14) .
C35 C36 1.406(16) .
C37 C38 1.497(11) .
C38 C39 1.491(13) .
C39 C40 1.508(11) .
C40 C45 1.386(10) .
C40 C41 1.410(11) .
C41 C42 1.381(11) .
C42 C43 1.344(11) .
C43 C44 1.333(13) .
C44 C45 1.416(12) .
C46 C47 1.566(16) .
C47 C48 1.509(15) .
C48 C49 1.471(15) .
C49 C54 1.332(17) .
C49 C50 1.455(17) .
C50 C51 1.414(16) .
C51 C52 1.344(18) .
C52 C53 1.347(19) .
C53 C54 1.370(17) .
C55 C56 1.487(12) .
C56 C57 1.536(12) .
C57 C58 1.492(12) .
C58 C63 1.363(12) .
C58 C59 1.363(14) .
C59 C60 1.475(19) .
C60 C61 1.34(2) .
C61 C62 1.344(17) .
C62 C63 1.393(12) .
C64 C65 1.485(9) .
C65 C66 1.531(11) .
C66 C67 1.513(11) .
C67 C68 1.345(11) .
C67 C72 1.409(11) .
C68 C69 1.422(13) .
C69 C70 1.330(17) .
C70 C71 1.381(17) .
C71 C72 1.384(13) .
C73 C74 1.600(13) .
C74 C75 1.485(15) .
C75 C76 1.426(14) .
C76 C77 1.391(12) .
C76 C81 1.395(13) .
C77 C78 1.423(14) .
C78 C79 1.384(14) .
C79 C80 1.327(14) .
C80 C81 1.442(15) .
C82 C83 1.513(11) .
C83 C84 1.725(14) .
C84 C85 1.464(16) .
C85 C86 1.303(15) .
C85 C90 1.416(17) .
C86 C87 1.473(18) .
C87 C88 1.388(19) .
C88 C89 1.25(2) .
C89 C90 1.35(2) .
